data_7229442
loop_
_publ_author_name
'Rademeyer, Melanie'
'van der Westhuizen, Belinda'

_publ_section_title
;
 Salts of 4-aminobutyric acid and 6-aminohexanoic acid behaving as
 molecular Velcro
;
_journal_name_full CrystEngComm
_journal_paper_doi 10.1039/C7CE01597F
_journal_year 2017
_chemical_formula_moiety 'C6 H14 N O2, Cl'
_chemical_formula_sum 'C6 H14 Cl N O2'
_chemical_formula_weight 167.63
_chemical_name_systematic
;
 ?
;
_space_group_crystal_system monoclinic
_space_group_IT_number 14
_space_group_name_Hall '-P 2ybc'
_space_group_name_H-M_alt 'P 1 21/c 1'
_symmetry_space_group_name_Hall '-P 2ybc'
_symmetry_space_group_name_H-M 'P 1 21/c 1'
_atom_sites_solution_hydrogens mixed
_audit_creation_method SHELXL-2013
_audit_update_record
;
2017-08-31 deposited with the CCDC.
2017-10-31 downloaded from the CCDC.
;
_cell_angle_alpha 90
_cell_angle_beta 101.510(2)
_cell_angle_gamma 90
_cell_formula_units_Z 4
_cell_length_a 11.2287(6)
_cell_length_b 8.5257(4)
_cell_length_c 9.1381(5)
_cell_measurement_reflns_used 9950
_cell_measurement_temperature 150(2)
_cell_measurement_theta_max 27.18
_cell_measurement_theta_min 3.02
_cell_volume 857.22(8)
_computing_cell_refinement 'Bruker SAINT'
_computing_data_collection 'Bruker APEX2'
_computing_data_reduction 'Bruker SAINT'
_computing_molecular_graphics 'Bruker SHELXTL'
_computing_publication_material 'Bruker SHELXTL'
_computing_structure_refinement 'SHELXL-2014 (Sheldrick 2014)'
_computing_structure_solution 'SHELXS-97 (Sheldrick 2008)'
_diffrn_ambient_temperature 150(2)
_diffrn_measured_fraction_theta_full 0.999
_diffrn_measured_fraction_theta_max 0.999
_diffrn_measurement_device_type 'Bruker APEX-II CCD'
_diffrn_measurement_method '\f and \w scans'
_diffrn_radiation_type MoK\a
_diffrn_radiation_wavelength 0.71073
_diffrn_reflns_av_R_equivalents 0.0383
_diffrn_reflns_av_unetI/netI 0.0169
_diffrn_reflns_Laue_measured_fraction_full 0.999
_diffrn_reflns_Laue_measured_fraction_max 0.999
_diffrn_reflns_limit_h_max 14
_diffrn_reflns_limit_h_min -14
_diffrn_reflns_limit_k_max 10
_diffrn_reflns_limit_k_min -10
_diffrn_reflns_limit_l_max 11
_diffrn_reflns_limit_l_min -11
_diffrn_reflns_number 24417
_diffrn_reflns_point_group_measured_fraction_full 0.999
_diffrn_reflns_point_group_measured_fraction_max 0.999
_diffrn_reflns_theta_full 25.242
_diffrn_reflns_theta_max 27.194
_diffrn_reflns_theta_min 3.023
_exptl_absorpt_coefficient_mu 0.392
_exptl_absorpt_correction_T_max 0.8620
_exptl_absorpt_correction_T_min 0.8219
_exptl_absorpt_correction_type multi-scan
_exptl_absorpt_process_details 'SADABS (Bruker, 2015)'
_exptl_crystal_colour colourless
_exptl_crystal_density_diffrn 1.299
_exptl_crystal_description block
_exptl_crystal_F_000 360
_exptl_crystal_size_max 0.270
_exptl_crystal_size_mid 0.190
_exptl_crystal_size_min 0.080
_refine_diff_density_max 0.271
_refine_diff_density_min -0.209
_refine_diff_density_rms 0.047
_refine_ls_extinction_method none
_refine_ls_goodness_of_fit_ref 1.065
_refine_ls_hydrogen_treatment mixed
_refine_ls_matrix_type full
_refine_ls_number_parameters 107
_refine_ls_number_reflns 1897
_refine_ls_number_restraints 0
_refine_ls_restrained_S_all 1.065
_refine_ls_R_factor_all 0.0310
_refine_ls_R_factor_gt 0.0244
_refine_ls_shift/su_max 0.001
_refine_ls_shift/su_mean 0.000
_refine_ls_structure_factor_coef Fsqd
_refine_ls_weighting_details
;
 w=1/[\s^2^(Fo^2^)+(0.0286P)^2^+0.3207P]
 where P=(Fo^2^+2Fc^2^)/3
;
_refine_ls_weighting_scheme calc
_refine_ls_wR_factor_gt 0.0611
_refine_ls_wR_factor_ref 0.0638
_reflns_Friedel_coverage 0.000
_reflns_number_gt 1661
_reflns_number_total 1897
_reflns_threshold_expression 'I > 2\s(I)'
_cod_data_source_file c7ce01597f2.cif
_cod_data_source_block shelxl_CCDC2
_cod_database_code 7229442
_shelx_space_group_comment
;
The symmetry employed for this shelxl refinement is uniquely defined
by the following loop, which should always be used as a source of
symmetry information in preference to the above space-group names.
They are only intended as comments.
;
_shelx_estimated_absorpt_t_min 0.902
_shelx_estimated_absorpt_t_max 0.969
_shelxl_version_number 2013-2

loop_
_space_group_symop_operation_xyz
'x, y, z'
'-x, y+1/2, -z+1/2'
'-x, -y, -z'
'x, -y-1/2, z-1/2'

loop_
_atom_site_label
_atom_site_type_symbol
_atom_site_fract_x
_atom_site_fract_y
_atom_site_fract_z
_atom_site_U_iso_or_equiv
_atom_site_adp_type
_atom_site_occupancy
_atom_site_site_symmetry_order
_atom_site_calc_flag
_atom_site_refinement_flags_posn
_atom_site_refinement_flags_adp
Cl1 Cl 0.93564(2) 0.76475(3) 0.47790(3) 0.01675(9) Uani 1 1 d . .
O2 O 0.78912(8) 0.46790(10) 0.69286(11) 0.0252(2) Uani 1 1 d . .
O1 O 0.71317(8) 0.70242(11) 0.61549(10) 0.0226(2) Uani 1 1 d . .
N1 N 0.05360(9) 0.53426(13) 0.74282(12) 0.0158(2) Uani 1 1 d . .
C1 C 0.71600(10) 0.57072(14) 0.69515(13) 0.0169(2) Uani 1 1 d . .
C2 C 0.61899(10) 0.56811(16) 0.78703(13) 0.0211(3) Uani 1 1 d . .
H2A H 0.6337 0.6559 0.8593 0.025 Uiso 1 1 calc R U
H2B H 0.6264 0.4693 0.8450 0.025 Uiso 1 1 calc R U
C3 C 0.48935(10) 0.58101(16) 0.69705(13) 0.0197(3) Uani 1 1 d . .
H3A H 0.4821 0.6765 0.6343 0.024 Uiso 1 1 calc R U
H3B H 0.4715 0.4892 0.6299 0.024 Uiso 1 1 calc R U
C4 C 0.39696(10) 0.58838(15) 0.79830(13) 0.0186(3) Uani 1 1 d . .
H4A H 0.4139 0.5025 0.8724 0.022 Uiso 1 1 calc R U
H4B H 0.4069 0.6889 0.8536 0.022 Uiso 1 1 calc R U
C5 C 0.26632(10) 0.57472(15) 0.71389(13) 0.0184(3) Uani 1 1 d . .
H5A H 0.2481 0.6619 0.6413 0.022 Uiso 1 1 calc R U
H5B H 0.2558 0.4748 0.6575 0.022 Uiso 1 1 calc R U
C6 C 0.17843(10) 0.57991(14) 0.82001(13) 0.0153(2) Uani 1 1 d . .
H6A H 0.2068 0.5076 0.9046 0.018 Uiso 1 1 calc R U
H6B H 0.1767 0.6873 0.8608 0.018 Uiso 1 1 calc R U
H1 H 0.7730(16) 0.704(2) 0.5771(19) 0.036(5) Uiso 1 1 d . .
H1A H 0.0530(14) 0.441(2) 0.6976(17) 0.028(4) Uiso 1 1 d . .
H1C H 0.0247(14) 0.606(2) 0.6672(18) 0.033(4) Uiso 1 1 d . .
H1B H 0.0022(15) 0.5320(19) 0.8082(18) 0.033(4) Uiso 1 1 d . .

loop_
_atom_site_aniso_label
_atom_site_aniso_U_11
_atom_site_aniso_U_22
_atom_site_aniso_U_33
_atom_site_aniso_U_23
_atom_site_aniso_U_13
_atom_site_aniso_U_12
Cl1 0.01742(15) 0.01704(15) 0.01740(15) 0.00084(11) 0.00732(10) -0.00099(11)
O2 0.0214(5) 0.0194(5) 0.0365(5) 0.0002(4) 0.0098(4) 0.0017(4)
O1 0.0175(4) 0.0253(5) 0.0281(5) 0.0067(4) 0.0120(4) 0.0032(4)
N1 0.0125(5) 0.0181(5) 0.0175(5) -0.0010(4) 0.0046(4) 0.0004(4)
C1 0.0122(5) 0.0206(6) 0.0171(6) -0.0016(5) 0.0006(4) -0.0040(5)
C2 0.0146(6) 0.0327(7) 0.0163(6) 0.0016(5) 0.0041(5) -0.0024(5)
C3 0.0133(6) 0.0299(7) 0.0167(6) 0.0002(5) 0.0046(5) -0.0019(5)
C4 0.0142(6) 0.0259(6) 0.0165(6) -0.0029(5) 0.0052(5) -0.0034(5)
C5 0.0139(6) 0.0263(6) 0.0159(6) -0.0007(5) 0.0051(4) -0.0016(5)
C6 0.0123(5) 0.0179(6) 0.0157(6) -0.0014(4) 0.0028(4) -0.0015(4)

loop_
_atom_type_symbol
_atom_type_description
_atom_type_scat_dispersion_real
_atom_type_scat_dispersion_imag
_atom_type_scat_source
C C 0.0033 0.0016 'International Tables Vol C Tables 4.2.6.8 and 6.1.1.4'
H H 0.0000 0.0000 'International Tables Vol C Tables 4.2.6.8 and 6.1.1.4'
Cl Cl 0.1484 0.1585 'International Tables Vol C Tables 4.2.6.8 and 6.1.1.4'
N N 0.0061 0.0033 'International Tables Vol C Tables 4.2.6.8 and 6.1.1.4'
O O 0.0106 0.0060 'International Tables Vol C Tables 4.2.6.8 and 6.1.1.4'

loop_
_geom_angle_atom_site_label_1
_geom_angle_atom_site_label_2
_geom_angle_atom_site_label_3
_geom_angle
C1 O1 H1 108.6(12)
C6 N1 H1A 111.8(10)
C6 N1 H1C 109.5(10)
H1A N1 H1C 105.8(13)
C6 N1 H1B 110.8(10)
H1A N1 H1B 109.7(14)
H1C N1 H1B 109.2(14)
O2 C1 O1 123.02(11)
O2 C1 C2 124.88(11)
O1 C1 C2 112.09(10)
C1 C2 C3 114.69(10)
C1 C2 H2A 108.6
C3 C2 H2A 108.6
C1 C2 H2B 108.6
C3 C2 H2B 108.6
H2A C2 H2B 107.6
C4 C3 C2 111.57(10)
C4 C3 H3A 109.3
C2 C3 H3A 109.3
C4 C3 H3B 109.3
C2 C3 H3B 109.3
H3A C3 H3B 108.0
C5 C4 C3 113.21(10)
C5 C4 H4A 108.9
C3 C4 H4A 108.9
C5 C4 H4B 108.9
C3 C4 H4B 108.9
H4A C4 H4B 107.7
C6 C5 C4 111.03(10)
C6 C5 H5A 109.4
C4 C5 H5A 109.4
C6 C5 H5B 109.4
C4 C5 H5B 109.4
H5A C5 H5B 108.0
N1 C6 C5 111.14(9)
N1 C6 H6A 109.4
C5 C6 H6A 109.4
N1 C6 H6B 109.4
C5 C6 H6B 109.4
H6A C6 H6B 108.0

loop_
_geom_bond_atom_site_label_1
_geom_bond_atom_site_label_2
_geom_bond_distance
O2 C1 1.2041(15)
O1 C1 1.3350(15)
O1 H1 0.818(18)
N1 C6 1.4897(15)
N1 H1A 0.893(17)
N1 H1C 0.933(17)
N1 H1B 0.911(17)
C1 C2 1.5024(16)
C2 C3 1.5262(16)
C2 H2A 0.9900
C2 H2B 0.9900
C3 C4 1.5229(16)
C3 H3A 0.9900
C3 H3B 0.9900
C4 C5 1.5195(16)
C4 H4A 0.9900
C4 H4B 0.9900
C5 C6 1.5159(16)
C5 H5A 0.9900
C5 H5B 0.9900
C6 H6A 0.9900
C6 H6B 0.9900

loop_
_geom_hbond_atom_site_label_D
_geom_hbond_atom_site_label_H
_geom_hbond_atom_site_label_A
_geom_hbond_distance_DH
_geom_hbond_distance_HA
_geom_hbond_distance_DA
_geom_hbond_angle_DHA
_geom_hbond_site_symmetry_A
N1 H1C Cl1 0.933(17) 2.265(17) 3.1932(11) 173.7(13) 1_455
N1 H1B Cl1 0.911(17) 2.992(16) 3.4183(11) 110.4(12) 2_646
N1 H1B Cl1 0.911(17) 2.535(17) 3.2312(11) 133.6(13) 4_476
N1 H1B O2 0.911(17) 2.475(16) 2.9676(13) 114.3(12) 1_455
N1 H1A Cl1 0.893(17) 2.399(17) 3.2678(11) 164.2(13) 3_666
C2 H2A O1 0.99 2.63 3.5620(15) 157.5 4_576
C6 H6A Cl1 0.99 2.95 3.6352(12) 127.5 2_646
C6 H6B O2 0.99 2.49 3.3326(15) 143.1 2_656
O1 H1 Cl1 0.818(18) 2.255(18) 3.0589(9) 167.9(16) .
N1 H1C Cl1 0.933(17) 2.265(17) 3.1932(11) 173.7(13) 1_455
N1 H1B Cl1 0.911(17) 2.992(16) 3.4183(11) 110.4(12) 2_646
N1 H1B Cl1 0.911(17) 2.535(17) 3.2312(11) 133.6(13) 4_476
N1 H1B O2 0.911(17) 2.475(16) 2.9676(13) 114.3(12) 1_455
N1 H1A Cl1 0.893(17) 2.399(17) 3.2678(11) 164.2(13) 3_666
C2 H2A O1 0.99 2.63 3.5620(15) 157.5 4_576
C6 H6A Cl1 0.99 2.95 3.6352(12) 127.5 2_646
C6 H6B O2 0.99 2.49 3.3326(15) 143.1 2_656
O1 H1 Cl1 0.818(18) 2.255(18) 3.0589(9) 167.9(16) .

loop_
_geom_torsion_atom_site_label_1
_geom_torsion_atom_site_label_2
_geom_torsion_atom_site_label_3
_geom_torsion_atom_site_label_4
_geom_torsion
O2 C1 C2 C3 -121.06(13)
O1 C1 C2 C3 59.44(14)
C1 C2 C3 C4 -176.25(11)
C2 C3 C4 C5 -170.68(11)
C3 C4 C5 C6 179.02(10)
C4 C5 C6 N1 -168.41(10)
